data_1513719
loop_
_publ_author_name
'Whitehead, George F. S.'
'Ferrando-Soria, Jes\`us'
'Christie, Lorna G.'
'Chilton, Nicholas F.'
'Timco, Grigore A.'
'Moro, Fabrizio'
'Winpenny, Richard E. P.'

_publ_section_title
;
 The acid test: the chemistry of carboxylic acid functionalised {Cr7Ni}
 rings
;
_journal_issue 1
_journal_name_full 'Chemical Science'
_journal_page_first 235
_journal_paper_doi 10.1039/c3sc52095a
_journal_volume 5
_journal_year 2014
_chemical_formula_sum 'C98 H175 Cr7 F8 N2 Ni O34'
_chemical_formula_weight 2500.10
_chemical_name_systematic
;
 ?
;
_space_group_IT_number 14
_symmetry_cell_setting monoclinic
_symmetry_space_group_name_Hall '-P 2yn'
_symmetry_space_group_name_H-M 'P 1 21/n 1'
_atom_sites_solution_hydrogens geom
_atom_sites_solution_primary direct
_atom_sites_solution_secondary difmap
_audit_conform_dict_location ftp://ftp.iucr.org/pub/cif_core.dic
_audit_conform_dict_name cif_core.dic
_audit_conform_dict_version 2.4
_audit_creation_date 2013-07-21T19:18:19-00:00
_audit_creation_method 'WinGX routine CIF_UPDATE'
_cell_angle_alpha 90
_cell_angle_beta 97.377(6)
_cell_angle_gamma 90
_cell_formula_units_Z 4
_cell_length_a 16.2899(8)
_cell_length_b 30.037(2)
_cell_length_c 29.588(2)
_cell_measurement_reflns_used 4252
_cell_measurement_temperature 100(2)
_cell_measurement_theta_max 20.26
_cell_measurement_theta_min 3.267
_cell_volume 14357.6(15)
_computing_cell_refinement
;
        CrysAlisPro, Agilent Technologies,
        Version 1.171.36.24 (release 03-12-2012 CrysAlis171 .NET)
        (compiled Dec  3 2012,18:21:49)
;
_computing_data_collection
;
        CrysAlisPro, Agilent Technologies,
        Version 1.171.36.24 (release 03-12-2012 CrysAlis171 .NET)
        (compiled Dec  3 2012,18:21:49)
;
_computing_data_reduction
;
        CrysAlisPro, Agilent Technologies,
        Version 1.171.36.24 (release 03-12-2012 CrysAlis171 .NET)
        (compiled Dec  3 2012,18:21:49)
;
_computing_structure_refinement 'SHELXL-97 (Sheldrick, 1997)'
_computing_structure_solution 'SHELXS-97 (Sheldrick, 1990)'
_diffrn_ambient_temperature 100(2)
_diffrn_detector_area_resol_mean 8.0714
_diffrn_measured_fraction_theta_full 0.99
_diffrn_measured_fraction_theta_max 0.99
_diffrn_measurement_device_type 'SuperNova, Single source at offset), Eos'
_diffrn_measurement_method '\w scans'
_diffrn_orient_matrix_UB_11 -0.0292925
_diffrn_orient_matrix_UB_12 -0.0148546
_diffrn_orient_matrix_UB_13 -0.0115946
_diffrn_orient_matrix_UB_21 -0.0003567
_diffrn_orient_matrix_UB_22 0.0127316
_diffrn_orient_matrix_UB_23 -0.020216
_diffrn_orient_matrix_UB_31 0.0326831
_diffrn_orient_matrix_UB_32 -0.0132275
_diffrn_orient_matrix_UB_33 -0.0064417
_diffrn_radiation_monochromator graphite
_diffrn_radiation_type MoK\a
_diffrn_radiation_wavelength 0.71073
_diffrn_reflns_av_R_equivalents 0.0716
_diffrn_reflns_av_unetI/netI 0.1496
_diffrn_reflns_limit_h_max 16
_diffrn_reflns_limit_h_min -12
_diffrn_reflns_limit_k_max 30
_diffrn_reflns_limit_k_min -15
_diffrn_reflns_limit_l_max 29
_diffrn_reflns_limit_l_min -27
_diffrn_reflns_number 29001
_diffrn_reflns_theta_full 20.82
_diffrn_reflns_theta_max 20.82
_diffrn_reflns_theta_min 3.11
_exptl_absorpt_coefficient_mu 1.055
_exptl_absorpt_correction_T_max 1
_exptl_absorpt_correction_T_min 0.97064
_exptl_absorpt_correction_type multi-scan
_exptl_absorpt_process_details
;
        CrysAlisPro, Agilent Technologies,
        Version 1.171.36.24 (release 03-12-2012 CrysAlis171 .NET)
        (compiled Dec  3 2012,18:21:49)
        Empirical absorption correction using spherical harmonics,
 implemented in SCALE3 ABSPACK scaling algorithm.
;
_exptl_crystal_colour Green
_exptl_crystal_density_diffrn 1.157
_exptl_crystal_density_method 'not measured'
_exptl_crystal_description Block
_exptl_crystal_F_000 5268
_exptl_crystal_size_max 0.32
_exptl_crystal_size_mid 0.25
_exptl_crystal_size_min 0.1
_refine_diff_density_max 1.318
_refine_diff_density_min -0.434
_refine_diff_density_rms 0.109
_refine_ls_extinction_method none
_refine_ls_goodness_of_fit_ref 1.024
_refine_ls_hydrogen_treatment constr
_refine_ls_matrix_type full
_refine_ls_number_parameters 1351
_refine_ls_number_reflns 14881
_refine_ls_number_restraints 6
_refine_ls_restrained_S_all 1.024
_refine_ls_R_factor_all 0.1672
_refine_ls_R_factor_gt 0.0981
_refine_ls_shift/su_max 0.008
_refine_ls_shift/su_mean 0.001
_refine_ls_structure_factor_coef Fsqd
_refine_ls_weighting_details 'calc w=1/[\s^2^(Fo^2^)+(0.1538P)^2^+41.2515P] where P=(Fo^2^+2Fc^2^)/3'
_refine_ls_weighting_scheme calc
_refine_ls_wR_factor_gt 0.2565
_refine_ls_wR_factor_ref 0.3055
_reflns_number_gt 8288
_reflns_number_total 14881
_reflns_threshold_expression >2sigma(I)
_cod_data_source_file c3sc52095a.txt
_cod_data_source_block test
_cod_original_cell_volume 14357.8(17)
_cod_database_code 1513719

loop_
_symmetry_equiv_pos_as_xyz
'x, y, z'
'-x+1/2, y+1/2, -z+1/2'
'-x, -y, -z'
'x-1/2, -y-1/2, z-1/2'

loop_
_atom_site_label
_atom_site_type_symbol
_atom_site_fract_x
_atom_site_fract_y
_atom_site_fract_z
_atom_site_U_iso_or_equiv
_atom_site_adp_type
_atom_site_occupancy
_atom_site_symmetry_multiplicity
_atom_site_calc_flag
_atom_site_refinement_flags
C1 C 0.9095(9) 0.1075(5) 0.9315(5) 0.042(3) Uani 1 1 d .
C2 C 0.9045(9) 0.0884(6) 0.9784(5) 0.059(4) Uani 1 1 d .
C3 C 0.8953(11) 0.1256(7) 1.0111(5) 0.105(7) Uani 1 1 d .
H3A H 0.9441 0.1439 1.014 0.157 Uiso 1 1 calc R
H3B H 0.888 0.1135 1.0403 0.157 Uiso 1 1 calc R
H3C H 0.848 0.1433 0.9999 0.157 Uiso 1 1 calc R
C4 C 0.8293(12) 0.0588(8) 0.9748(6) 0.143(10) Uani 1 1 d .
H4A H 0.825 0.0456 1.0039 0.215 Uiso 1 1 calc R
H4B H 0.8345 0.0357 0.9528 0.215 Uiso 1 1 calc R
H4C H 0.7807 0.0761 0.9653 0.215 Uiso 1 1 calc R
C5 C 0.9807(11) 0.0638(7) 0.9945(6) 0.122(8) Uani 1 1 d .
H5A H 1.0272 0.0836 0.9963 0.182 Uiso 1 1 calc R
H5B H 0.9879 0.0401 0.9736 0.182 Uiso 1 1 calc R
H5C H 0.9766 0.0516 1.0241 0.182 Uiso 1 1 calc R
C6 C 0.8206(8) 0.0841(5) 0.8147(4) 0.041(3) Uani 1 1 d .
C7 C 0.7672(9) 0.0481(6) 0.7937(7) 0.086(6) Uani 1 1 d .
C8 C 0.6795(13) 0.0618(8) 0.7877(16) 0.31(3) Uani 1 1 d .
H8A H 0.6463 0.0386 0.7723 0.459 Uiso 1 1 calc R
H8B H 0.6732 0.0886 0.7699 0.459 Uiso 1 1 calc R
H8C H 0.662 0.0671 0.817 0.459 Uiso 1 1 calc R
C9 C 0.7856(11) 0.0046(6) 0.8192(7) 0.123(8) Uani 1 1 d .
H9A H 0.7513 -0.0186 0.8045 0.185 Uiso 1 1 calc R
H9B H 0.7744 0.0078 0.8501 0.185 Uiso 1 1 calc R
H9C H 0.8428 -0.0031 0.819 0.185 Uiso 1 1 calc R
C10 C 0.793(3) 0.0407(11) 0.7471(9) 0.36(4) Uani 1 1 d .
H10A H 0.759 0.0182 0.7313 0.535 Uiso 1 1 calc R
H10B H 0.8501 0.0313 0.7503 0.535 Uiso 1 1 calc R
H10C H 0.7875 0.068 0.7301 0.535 Uiso 1 1 calc R
C11 C 1.0982(8) 0.0274(5) 0.8335(5) 0.048(4) Uani 1 1 d .
C12 C 1.1222(8) -0.0206(5) 0.8524(6) 0.063(4) Uani 1 1 d .
C13 C 1.0415(9) -0.0431(6) 0.8639(6) 0.094(6) Uani 1 1 d .
H13A H 1.0044 -0.0474 0.8363 0.141 Uiso 1 1 calc R
H13B H 1.0157 -0.0243 0.8842 0.141 Uiso 1 1 calc R
H13C H 1.0546 -0.0713 0.8781 0.141 Uiso 1 1 calc R
C14 C 1.1831(10) -0.0133(5) 0.8963(5) 0.084(5) Uani 1 1 d .
H14A H 1.2002 -0.0416 0.9093 0.125 Uiso 1 1 calc R
H14B H 1.1562 0.0035 0.9177 0.125 Uiso 1 1 calc R
H14C H 1.2306 0.0028 0.889 0.125 Uiso 1 1 calc R
C15 C 1.1622(9) -0.0464(5) 0.8185(5) 0.077(5) Uani 1 1 d .
H15A H 1.124 -0.05 0.7912 0.116 Uiso 1 1 calc R
H15B H 1.178 -0.0752 0.8309 0.116 Uiso 1 1 calc R
H15C H 1.2105 -0.0308 0.8116 0.116 Uiso 1 1 calc R
C16 C 1.1681(8) 0.1392(4) 0.8677(5) 0.039(3) Uani 1 1 d .
C17 C 1.2345(8) 0.1622(5) 0.9007(5) 0.057(4) Uani 1 1 d .
C18 C 1.1950(9) 0.1898(6) 0.9339(5) 0.077(5) Uani 1 1 d .
H18A H 1.1596 0.1714 0.9496 0.116 Uiso 1 1 calc R
H18B H 1.1628 0.213 0.9179 0.116 Uiso 1 1 calc R
H18C H 1.2371 0.2027 0.9556 0.116 Uiso 1 1 calc R
C19 C 1.2835(12) 0.1247(8) 0.9264(7) 0.156(11) Uani 1 1 d .
H19A H 1.3083 0.1065 0.9052 0.234 Uiso 1 1 calc R
H19B H 1.2469 0.1068 0.9418 0.234 Uiso 1 1 calc R
H19C H 1.3259 0.1371 0.9482 0.234 Uiso 1 1 calc R
C20 C 1.2888(10) 0.1903(7) 0.8750(6) 0.108(7) Uani 1 1 d .
H20A H 1.3132 0.1721 0.8536 0.162 Uiso 1 1 calc R
H20B H 1.3318 0.2036 0.8959 0.162 Uiso 1 1 calc R
H20C H 1.2563 0.2134 0.8589 0.162 Uiso 1 1 calc R
C21 C 1.3029(8) 0.1003(5) 0.7445(5) 0.046(4) Uani 1 1 d .
C22 C 1.3870(8) 0.0791(5) 0.7550(5) 0.060(4) Uani 1 1 d .
C23 C 1.3865(11) 0.0387(8) 0.7843(8) 0.164(12) Uani 1 1 d .
H23A H 1.4413 0.0264 0.7894 0.245 Uiso 1 1 calc R
H23B H 1.3491 0.0171 0.7693 0.245 Uiso 1 1 calc R
H23C H 1.369 0.0468 0.8129 0.245 Uiso 1 1 calc R
C24 C 1.4441(10) 0.1109(8) 0.7851(7) 0.127(8) Uani 1 1 d .
H24A H 1.4979 0.0977 0.792 0.19 Uiso 1 1 calc R
H24B H 1.4214 0.1165 0.813 0.19 Uiso 1 1 calc R
H24C H 1.4488 0.1385 0.7693 0.19 Uiso 1 1 calc R
C25 C 1.4222(11) 0.0736(8) 0.7112(7) 0.141(9) Uani 1 1 d .
H25A H 1.4755 0.0595 0.717 0.212 Uiso 1 1 calc R
H25B H 1.4281 0.1022 0.6976 0.212 Uiso 1 1 calc R
H25C H 1.3858 0.0554 0.6908 0.212 Uiso 1 1 calc R
C26 C 1.1067(8) 0.0817(5) 0.6781(5) 0.046(4) Uani 1 1 d .
C27 C 1.0796(10) 0.0467(6) 0.6417(5) 0.073(5) Uani 1 1 d .
C28 C 1.052(3) 0.0704(11) 0.5967(9) 0.30(3) Uani 1 1 d .
H28A H 1.0047 0.0885 0.5996 0.454 Uiso 1 1 calc R
H28B H 1.0385 0.0487 0.5731 0.454 Uiso 1 1 calc R
H28C H 1.0966 0.0889 0.589 0.454 Uiso 1 1 calc R
C29 C 1.0011(14) 0.0216(10) 0.6498(8) 0.200(15) Uani 1 1 d .
H29A H 0.9672 0.0404 0.666 0.3 Uiso 1 1 calc R
H29B H 1.0159 -0.0047 0.6674 0.3 Uiso 1 1 calc R
H29C H 0.9708 0.0133 0.6211 0.3 Uiso 1 1 calc R
C30 C 1.1458(14) 0.0231(11) 0.6288(13) 0.29(3) Uani 1 1 d .
H30A H 1.1259 0.0012 0.6065 0.438 Uiso 1 1 calc R
H30B H 1.175 0.0086 0.655 0.438 Uiso 1 1 calc R
H30C H 1.1826 0.0432 0.6161 0.438 Uiso 1 1 calc R
C31 C 1.2320(10) 0.1955(6) 0.6022(5) 0.063(5) Uani 1 1 d .
C32 C 1.2893(9) 0.1844(8) 0.5675(6) 0.086(6) Uani 1 1 d .
C33 C 1.3580(18) 0.1580(14) 0.5830(10) 0.31(3) Uani 1 1 d .
H33A H 1.3408 0.1337 0.6007 0.466 Uiso 1 1 calc R
H33B H 1.3982 0.1757 0.6016 0.466 Uiso 1 1 calc R
H33C H 1.382 0.1466 0.5574 0.466 Uiso 1 1 calc R
C34 C 1.236(2) 0.1598(17) 0.5323(14) 0.33(3) Uani 1 1 d .
H34A H 1.1915 0.1785 0.5195 0.494 Uiso 1 1 calc R
H34B H 1.2144 0.1339 0.5456 0.494 Uiso 1 1 calc R
H34C H 1.2682 0.1507 0.5088 0.494 Uiso 1 1 calc R
C35 C 1.302(2) 0.2237(10) 0.5418(12) 0.26(2) Uani 1 1 d .
H35A H 1.251 0.2402 0.5365 0.388 Uiso 1 1 calc R
H35B H 1.319 0.2153 0.5131 0.388 Uiso 1 1 calc R
H35C H 1.3438 0.2418 0.5585 0.388 Uiso 1 1 calc R
C36 C 1.2413(7) 0.2618(5) 0.7083(5) 0.044(4) Uani 1 1 d .
C37 C 1.2961(7) 0.2981(5) 0.7324(5) 0.058(4) Uani 1 1 d .
C38 C 1.3467(8) 0.2789(6) 0.7753(5) 0.081(5) Uani 1 1 d .
H38A H 1.3822 0.3016 0.7899 0.122 Uiso 1 1 calc R
H38B H 1.3796 0.2545 0.767 0.122 Uiso 1 1 calc R
H38C H 1.3098 0.2687 0.7959 0.122 Uiso 1 1 calc R
C39 C 1.3511(8) 0.3157(6) 0.6964(5) 0.085(6) Uani 1 1 d .
H39A H 1.3883 0.3381 0.7101 0.128 Uiso 1 1 calc R
H39B H 1.3162 0.3284 0.671 0.128 Uiso 1 1 calc R
H39C H 1.3823 0.2916 0.686 0.128 Uiso 1 1 calc R
C40 C 1.2380(10) 0.3356(6) 0.7448(6) 0.099(6) Uani 1 1 d .
H40A H 1.2703 0.3591 0.7603 0.149 Uiso 1 1 calc R
H40B H 1.2005 0.3239 0.7644 0.149 Uiso 1 1 calc R
H40C H 1.207 0.3471 0.7175 0.149 Uiso 1 1 calc R
C41 C 1.0724(10) 0.3405(6) 0.5945(5) 0.058(4) Uani 1 1 d .
C42 C 1.1043(10) 0.3785(6) 0.5693(6) 0.080(5) Uani 1 1 d .
C43 C 1.0366(14) 0.3851(9) 0.5262(7) 0.160(11) Uani 1 1 d .
H43A H 1.0316 0.3581 0.5086 0.239 Uiso 1 1 calc R
H43B H 1.053 0.409 0.5078 0.239 Uiso 1 1 calc R
H43C H 0.9843 0.392 0.5362 0.239 Uiso 1 1 calc R
C44 C 1.1126(13) 0.4200(7) 0.5986(8) 0.136(9) Uani 1 1 d .
H44A H 1.1304 0.4443 0.5812 0.204 Uiso 1 1 calc R
H44B H 1.1526 0.4148 0.6248 0.204 Uiso 1 1 calc R
H44C H 1.0601 0.427 0.6082 0.204 Uiso 1 1 calc R
C45 C 1.1862(12) 0.3641(8) 0.5526(9) 0.177(12) Uani 1 1 d .
H45A H 1.1773 0.3375 0.5348 0.265 Uiso 1 1 calc R
H45B H 1.2269 0.3586 0.5784 0.265 Uiso 1 1 calc R
H45C H 1.2053 0.3874 0.5344 0.265 Uiso 1 1 calc R
C46 C 0.9329(9) 0.2420(6) 0.5816(5) 0.052(4) Uani 1 1 d .
C47 C 0.8780(8) 0.2191(6) 0.5430(5) 0.063(4) Uani 1 1 d .
C48 C 0.7887(8) 0.2213(7) 0.5514(6) 0.107(7) Uani 1 1 d .
H48A H 0.7545 0.2068 0.5269 0.16 Uiso 1 1 calc R
H48B H 0.7722 0.2518 0.5531 0.16 Uiso 1 1 calc R
H48C H 0.7826 0.2065 0.5796 0.16 Uiso 1 1 calc R
C49 C 0.9070(10) 0.1715(6) 0.5372(5) 0.086(5) Uani 1 1 d .
H49A H 0.873 0.1578 0.5121 0.128 Uiso 1 1 calc R
H49B H 0.9027 0.155 0.5646 0.128 Uiso 1 1 calc R
H49C H 0.9636 0.1717 0.5312 0.128 Uiso 1 1 calc R
C50 C 0.8925(11) 0.2440(8) 0.4995(5) 0.116(8) Uani 1 1 d .
H50A H 0.8604 0.2304 0.4737 0.174 Uiso 1 1 calc R
H50B H 0.9501 0.2427 0.4959 0.174 Uiso 1 1 calc R
H50C H 0.876 0.2745 0.5018 0.174 Uiso 1 1 calc R
C51 C 0.7723(11) 0.3590(6) 0.6260(5) 0.066(5) Uani 1 1 d .
C52 C 0.7195(11) 0.3832(8) 0.5878(6) 0.100(7) Uani 1 1 d .
C53 C 0.686(2) 0.3479(11) 0.5528(8) 0.27(3) Uani 1 1 d .
H53A H 0.6549 0.326 0.5673 0.409 Uiso 1 1 calc R
H53B H 0.7307 0.3338 0.5405 0.409 Uiso 1 1 calc R
H53C H 0.6497 0.3619 0.5286 0.409 Uiso 1 1 calc R
C54 C 0.7673(15) 0.4135(14) 0.5620(11) 0.29(3) Uani 1 1 d .
H54A H 0.7309 0.4275 0.5381 0.429 Uiso 1 1 calc R
H54B H 0.8088 0.3969 0.549 0.429 Uiso 1 1 calc R
H54C H 0.7934 0.4359 0.5822 0.429 Uiso 1 1 calc R
C55 C 0.6506(12) 0.4085(7) 0.6051(6) 0.124(8) Uani 1 1 d .
H55A H 0.6177 0.3885 0.6206 0.186 Uiso 1 1 calc R
H55B H 0.6165 0.4221 0.58 0.186 Uiso 1 1 calc R
H55C H 0.6734 0.4312 0.6259 0.186 Uiso 1 1 calc R
C56 C 0.9295(10) 0.3738(5) 0.7281(6) 0.064(5) Uani 1 1 d .
C57 C 0.9681(8) 0.4079(6) 0.7639(7) 0.074(5) Uani 1 1 d .
C58 C 1.0614(7) 0.4128(5) 0.7626(6) 0.090(6) Uani 1 1 d .
H58A H 1.0835 0.4344 0.7849 0.135 Uiso 1 1 calc R
H58B H 1.0711 0.4225 0.7328 0.135 Uiso 1 1 calc R
H58C H 1.088 0.3847 0.7693 0.135 Uiso 1 1 calc R
C59 C 0.9275(9) 0.4519(5) 0.7538(6) 0.092(6) Uani 1 1 d .
H59A H 0.8692 0.4492 0.7552 0.137 Uiso 1 1 calc R
H59B H 0.9365 0.4615 0.7239 0.137 Uiso 1 1 calc R
H59C H 0.9508 0.4734 0.7759 0.137 Uiso 1 1 calc R
C60 C 0.9530(11) 0.3932(7) 0.8124(6) 0.105(6) Uani 1 1 d .
H60A H 0.8946 0.3906 0.8136 0.158 Uiso 1 1 calc R
H60B H 0.9761 0.4149 0.8342 0.158 Uiso 1 1 calc R
H60C H 0.979 0.3649 0.8193 0.158 Uiso 1 1 calc R
C61 C 0.6762(7) 0.3505(4) 0.7796(6) 0.037(3) Uani 1 1 d .
C62 C 0.6153(9) 0.3865(5) 0.7882(5) 0.063(4) Uani 1 1 d .
C63 C 0.5792(16) 0.4092(9) 0.7414(8) 0.189(13) Uani 1 1 d .
H63A H 0.5476 0.3877 0.7224 0.283 Uiso 1 1 calc R
H63B H 0.624 0.4198 0.7262 0.283 Uiso 1 1 calc R
H63C H 0.5442 0.4336 0.7473 0.283 Uiso 1 1 calc R
C64 C 0.6582(13) 0.4201(9) 0.8162(8) 0.149(9) Uani 1 1 d U
H64A H 0.7032 0.4314 0.8015 0.224 Uiso 1 1 calc R
H64B H 0.6796 0.4076 0.8452 0.224 Uiso 1 1 calc R
H64C H 0.6208 0.444 0.8206 0.224 Uiso 1 1 calc R
C65 C 0.5437(12) 0.3662(7) 0.8067(9) 0.153(10) Uani 1 1 d .
H65A H 0.518 0.3447 0.7855 0.23 Uiso 1 1 calc R
H65B H 0.5043 0.389 0.8114 0.23 Uiso 1 1 calc R
H65C H 0.5622 0.3519 0.8352 0.23 Uiso 1 1 calc R
C66 C 0.6651(7) 0.2429(5) 0.7202(6) 0.045(4) Uani 1 1 d .
C67 C 0.6033(8) 0.2110(5) 0.6948(6) 0.058(4) Uani 1 1 d .
C68 C 0.6255(11) 0.1640(7) 0.7176(9) 0.152(10) Uani 1 1 d .
H68A H 0.6206 0.1655 0.7495 0.229 Uiso 1 1 calc R
H68B H 0.6812 0.1561 0.7135 0.229 Uiso 1 1 calc R
H68C H 0.5881 0.1419 0.7034 0.229 Uiso 1 1 calc R
C69 C 0.5215(9) 0.2208(7) 0.7093(7) 0.128(9) Uani 1 1 d .
H69A H 0.5276 0.2245 0.7418 0.191 Uiso 1 1 calc R
H69B H 0.4843 0.1965 0.7008 0.191 Uiso 1 1 calc R
H69C H 0.4996 0.2476 0.6949 0.191 Uiso 1 1 calc R
C70 C 0.6115(13) 0.2062(9) 0.6473(7) 0.165(12) Uani 1 1 d .
H70A H 0.6686 0.2017 0.6438 0.248 Uiso 1 1 calc R
H70B H 0.5916 0.2327 0.6313 0.248 Uiso 1 1 calc R
H70C H 0.5796 0.1811 0.6351 0.248 Uiso 1 1 calc R
C71 C 0.6665(8) 0.2090(5) 0.8734(5) 0.046(4) Uani 1 1 d .
C72 C 0.5857(9) 0.2065(6) 0.8950(7) 0.082(6) Uani 1 1 d .
C73 C 0.5195(9) 0.2338(10) 0.8676(11) 0.238(19) Uani 1 1 d .
H73A H 0.539 0.2637 0.8647 0.357 Uiso 1 1 calc R
H73B H 0.4707 0.2341 0.8826 0.357 Uiso 1 1 calc R
H73C H 0.5066 0.2209 0.8378 0.357 Uiso 1 1 calc R
C74 C 0.6060(17) 0.2279(11) 0.9451(9) 0.241(19) Uani 1 1 d .
H74A H 0.6493 0.2112 0.9624 0.361 Uiso 1 1 calc R
H74B H 0.5572 0.2271 0.9601 0.361 Uiso 1 1 calc R
H74C H 0.6235 0.2582 0.9425 0.361 Uiso 1 1 calc R
C75 C 0.5650(9) 0.1578(7) 0.9007(7) 0.110(7) Uani 1 1 d .
H75A H 0.6076 0.144 0.9214 0.165 Uiso 1 1 calc R
H75B H 0.5612 0.1432 0.8716 0.165 Uiso 1 1 calc R
H75C H 0.513 0.1553 0.9125 0.165 Uiso 1 1 calc R
C76 C 0.8772(7) 0.2625(5) 0.8954(5) 0.037(3) Uani 1 1 d .
C77 C 0.9356(7) 0.2867(4) 0.9306(4) 0.038(3) Uani 1 1 d .
C78 C 0.9879(7) 0.2628(5) 0.9607(4) 0.046(4) Uani 1 1 d .
H78 H 0.9881 0.2319 0.9591 0.055 Uiso 1 1 calc R
C79 C 1.0409(8) 0.2844(5) 0.9938(5) 0.063(4) Uani 1 1 d .
H79 H 1.0766 0.2678 1.0144 0.076 Uiso 1 1 calc R
C80 C 1.0413(8) 0.3303(5) 0.9968(5) 0.063(4) Uani 1 1 d .
H80 H 1.0779 0.3444 1.019 0.076 Uiso 1 1 calc R
C81 C 0.9887(8) 0.3550(5) 0.9675(5) 0.049(4) Uani 1 1 d .
C82 C 0.9345(8) 0.3325(5) 0.9339(4) 0.047(4) Uani 1 1 d .
H82 H 0.8976 0.3488 0.9138 0.056 Uiso 1 1 calc R
C83 C 0.9841(11) 0.4063(5) 0.9711(7) 0.069(5) Uani 1 1 d .
C91 C 1.1078(9) 0.2884(6) 0.8431(6) 0.086(5) Uani 1 1 d .
H91A H 1.1033 0.3 0.8729 0.129 Uiso 1 1 calc R
H91B H 1.1135 0.3125 0.8224 0.129 Uiso 1 1 calc R
H91C H 1.1554 0.2693 0.8445 0.129 Uiso 1 1 calc R
C92 C 1.0340(11) 0.2630(7) 0.8272(7) 0.105(6) Uani 1 1 d .
H92A H 1.0286 0.2395 0.849 0.126 Uiso 1 1 calc R
H92B H 0.9866 0.2825 0.8274 0.126 Uiso 1 1 calc R
C93 C 1.0295(9) 0.2430(5) 0.7822(5) 0.061(4) Uani 1 1 d .
H93A H 1.0369 0.2663 0.7604 0.073 Uiso 1 1 calc R
H93B H 1.0754 0.2225 0.7823 0.073 Uiso 1 1 calc R
C95 C 0.9434(11) 0.1936(6) 0.7255(5) 0.071(5) Uani 1 1 d .
H95A H 0.9878 0.1719 0.7275 0.085 Uiso 1 1 calc R
H95B H 0.9509 0.2133 0.7004 0.085 Uiso 1 1 calc R
C96 C 0.8663(10) 0.1700(6) 0.7136(7) 0.092(6) Uani 1 1 d .
H96A H 0.8216 0.1915 0.709 0.111 Uiso 1 1 calc R
H96B H 0.8566 0.1511 0.7389 0.111 Uiso 1 1 calc R
C97 C 0.8642(11) 0.1422(8) 0.6721(5) 0.109(7) Uani 1 1 d .
H97A H 0.8125 0.1265 0.667 0.163 Uiso 1 1 calc R
H97B H 0.9089 0.1212 0.676 0.163 Uiso 1 1 calc R
H97C H 0.8698 0.1609 0.6463 0.163 Uiso 1 1 calc R
C101 C 0.8175(16) 0.4947(8) 0.8727(7) 0.192(14) Uani 1 1 d .
H10D H 0.7634 0.4936 0.8822 0.288 Uiso 1 1 calc R
H10E H 0.8416 0.4655 0.8747 0.288 Uiso 1 1 calc R
H10F H 0.8132 0.505 0.8418 0.288 Uiso 1 1 calc R
C102 C 0.9552(17) 0.5316(10) 0.8926(7) 0.170(12) Uani 1 1 d .
H10G H 0.986 0.5514 0.9139 0.254 Uiso 1 1 calc R
H10H H 0.9531 0.5436 0.8624 0.254 Uiso 1 1 calc R
H10I H 0.9818 0.503 0.8938 0.254 Uiso 1 1 calc R
C103 C 0.8728(17) 0.5269(7) 0.9039(7) 0.114(8) Uani 1 1 d .
C104 C 0.823(2) 0.5721(9) 0.9056(9) 0.216(19) Uani 1 1 d .
H10J H 0.8594 0.595 0.9196 0.26 Uiso 1 1 calc R
H10K H 0.8027 0.5814 0.8748 0.26 Uiso 1 1 calc R
C105 C 0.750(2) 0.5670(12) 0.9322(19) 0.25(3) Uani 1 1 d .
H10L H 0.7217 0.5953 0.9324 0.301 Uiso 1 1 calc R
H10M H 0.7119 0.5456 0.9167 0.301 Uiso 1 1 calc R
C106 C 0.773(2) 0.5521(15) 0.9802(11) 0.200(18) Uani 1 1 d .
H10N H 0.7252 0.5512 0.9963 0.24 Uiso 1 1 calc R
H10O H 0.8143 0.5718 0.9962 0.24 Uiso 1 1 calc R
C107 C 0.8084(13) 0.5061(9) 0.9756(11) 0.132(10) Uani 1 1 d .
C108 C 0.8478(18) 0.4951(9) 1.0254(10) 0.171(11) Uani 1 1 d .
H10P H 0.8663 0.4648 1.027 0.256 Uiso 1 1 calc R
H10Q H 0.8073 0.4994 1.0459 0.256 Uiso 1 1 calc R
H10R H 0.8941 0.5145 1.034 0.256 Uiso 1 1 calc R
C109 C 0.7545(15) 0.4711(11) 0.9620(14) 0.27(2) Uani 1 1 d .
H10S H 0.7839 0.4433 0.9658 0.409 Uiso 1 1 calc R
H10T H 0.7326 0.4748 0.9305 0.409 Uiso 1 1 calc R
H10U H 0.7099 0.471 0.9802 0.409 Uiso 1 1 calc R
Cr1 Cr 0.82709(10) 0.17116(6) 0.86189(6) 0.0422(5) Uani 0.5 1 d P
Ni1 Ni 0.82709(10) 0.17116(6) 0.86189(6) 0.0422(5) Uani 0.5 1 d P
Cr2 Cr 0.99639(11) 0.10680(7) 0.85057(7) 0.0382(6) Uani 1 1 d .
Cr3 Cr 1.13514(11) 0.09886(7) 0.77482(7) 0.0359(6) Uani 1 1 d .
Cr4 Cr 1.19852(11) 0.16724(7) 0.69566(7) 0.0434(6) Uani 1 1 d .
Cr5 Cr 1.09988(11) 0.24998(8) 0.63269(7) 0.0479(6) Uani 1 1 d .
Cr6 Cr 0.93845(13) 0.31737(8) 0.64948(8) 0.0533(7) Uani 1 1 d .
Cr7 Cr 0.78130(11) 0.31522(7) 0.71327(7) 0.0401(6) Uani 1 1 d .
Cr8 Cr 0.75294(10) 0.26685(6) 0.81297(6) 0.0381(5) Uani 0.5 1 d P
Ni8 Ni 0.75294(10) 0.26685(6) 0.81297(6) 0.0381(5) Uani 0.5 1 d P
F1 F 0.9397(3) 0.1630(2) 0.8451(2) 0.0354(17) Uani 1 1 d .
F2 F 1.0285(3) 0.1157(2) 0.7905(2) 0.0346(16) Uani 1 1 d .
F3 F 1.1461(3) 0.1572(2) 0.7493(2) 0.0388(17) Uani 1 1 d .
F4 F 1.0997(3) 0.1975(2) 0.6696(2) 0.0397(17) Uani 1 1 d .
F5 F 1.0276(4) 0.2776(2) 0.6713(2) 0.0469(19) Uani 1 1 d .
F6 F 0.8667(4) 0.2856(2) 0.6848(2) 0.0441(18) Uani 1 1 d .
F7 F 0.8267(3) 0.2873(2) 0.7691(2) 0.0359(17) Uani 1 1 d .
F8 F 0.8059(3) 0.2086(2) 0.8095(2) 0.0345(16) Uani 1 1 d .
N94 N 0.9545(8) 0.2195(5) 0.7665(5) 0.086(4) Uani 1 1 d .
H94A H 0.9136 0.2399 0.7638 0.104 Uiso 1 1 calc R
H94B H 0.9447 0.2011 0.7892 0.104 Uiso 1 1 calc R
N110 N 0.8831(7) 0.5107(4) 0.9512(4) 0.066(4) Uani 1 1 d .
H11A H 0.9186 0.5292 0.9677 0.08 Uiso 1 1 calc R
H11B H 0.9076 0.4839 0.9515 0.08 Uiso 1 1 calc R
O1 O 0.8509(6) 0.1320(3) 0.9158(3) 0.050(2) Uani 1 1 d .
O2 O 0.9688(5) 0.0983(3) 0.9122(3) 0.057(3) Uani 1 1 d .
O3 O 0.7879(5) 0.1195(3) 0.8237(3) 0.055(3) Uani 1 1 d .
O4 O 0.8971(5) 0.0754(3) 0.8237(3) 0.048(2) Uani 1 1 d .
O5 O 1.0541(5) 0.0500(3) 0.8582(3) 0.060(3) Uani 1 1 d .
O6 O 1.1259(5) 0.0394(3) 0.7994(3) 0.045(2) Uani 1 1 d .
O7 O 1.0951(5) 0.1396(3) 0.8773(3) 0.053(3) Uani 1 1 d .
O8 O 1.1921(4) 0.1223(3) 0.8331(3) 0.045(2) Uani 1 1 d .
O9 O 1.2438(5) 0.0803(3) 0.7601(3) 0.045(2) Uani 1 1 d .
O10 O 1.2980(5) 0.1362(3) 0.7229(3) 0.052(2) Uani 1 1 d .
O11 O 1.0829(5) 0.0757(3) 0.7165(3) 0.048(2) Uani 1 1 d .
O12 O 1.1541(5) 0.1114(3) 0.6673(3) 0.054(3) Uani 1 1 d .
O13 O 1.2539(5) 0.1775(3) 0.6418(4) 0.060(3) Uani 1 1 d .
O14 O 1.1721(6) 0.2210(4) 0.5943(3) 0.061(3) Uani 1 1 d .
O15 O 1.2456(5) 0.2228(3) 0.7233(3) 0.047(2) Uani 1 1 d .
O16 O 1.1949(5) 0.2736(3) 0.6720(3) 0.049(2) Uani 1 1 d .
O17 O 1.1039(5) 0.3028(4) 0.5955(3) 0.064(3) Uani 1 1 d .
O18 O 1.0123(6) 0.3511(3) 0.6149(4) 0.077(3) Uani 1 1 d .
O19 O 1.0038(5) 0.2267(3) 0.5936(3) 0.057(3) Uani 1 1 d .
O20 O 0.9045(5) 0.2769(4) 0.5977(3) 0.059(3) Uani 1 1 d .
O21 O 0.8506(7) 0.3570(3) 0.6238(3) 0.075(3) Uani 1 1 d .
O22 O 0.7370(5) 0.3431(3) 0.6561(3) 0.057(3) Uani 1 1 d .
O23 O 0.9730(6) 0.3556(3) 0.7010(4) 0.065(3) Uani 1 1 d .
O24 O 0.8541(5) 0.3665(3) 0.7306(3) 0.043(2) Uani 1 1 d .
O25 O 0.6946(5) 0.3461(3) 0.7399(3) 0.048(2) Uani 1 1 d .
O26 O 0.7008(5) 0.3268(3) 0.8130(3) 0.049(2) Uani 1 1 d .
O27 O 0.7112(5) 0.2642(3) 0.6958(3) 0.047(2) Uani 1 1 d .
O28 O 0.6671(4) 0.2463(3) 0.7627(3) 0.043(2) Uani 1 1 d .
O29 O 0.6786(5) 0.2468(3) 0.8558(3) 0.048(2) Uani 1 1 d .
O30 O 0.7150(5) 0.1772(3) 0.8769(3) 0.057(3) Uani 1 1 d .
O31 O 0.8391(5) 0.2862(3) 0.8640(3) 0.040(2) Uani 1 1 d .
O32 O 0.8709(5) 0.2213(3) 0.9005(3) 0.041(2) Uani 1 1 d .
O33 O 0.9336(8) 0.4261(4) 0.9432(4) 0.094(4) Uani 1 1 d .
O34 O 1.0307(7) 0.4234(4) 1.0023(5) 0.106(5) Uani 1 1 d .

loop_
_atom_site_aniso_label
_atom_site_aniso_U_11
_atom_site_aniso_U_22
_atom_site_aniso_U_33
_atom_site_aniso_U_23
_atom_site_aniso_U_13
_atom_site_aniso_U_12
C1 0.042(9) 0.034(9) 0.049(10) -0.004(8) 0.005(8) -0.006(7)
C2 0.071(10) 0.075(12) 0.029(9) 0.010(9) 0.001(8) 0.019(9)
C3 0.127(15) 0.14(2) 0.050(11) -0.005(13) 0.018(10) -0.005(14)
C4 0.163(18) 0.18(2) 0.093(15) 0.038(15) 0.022(13) -0.119(19)
C5 0.139(16) 0.16(2) 0.067(13) 0.053(14) 0.009(12) 0.065(16)
C6 0.039(9) 0.030(9) 0.052(9) 0.009(7) 0.003(7) -0.017(8)
C7 0.072(11) 0.049(12) 0.123(17) -0.008(12) -0.037(10) -0.020(9)
C8 0.079(16) 0.08(2) 0.71(8) -0.08(3) -0.13(3) -0.015(14)
C9 0.112(14) 0.044(13) 0.19(2) 0.023(14) -0.052(14) -0.045(11)
C10 0.81(10) 0.15(3) 0.09(2) -0.05(2) -0.02(4) -0.26(5)
C11 0.043(9) 0.038(10) 0.058(11) 0.007(9) -0.011(8) 0.006(7)
C12 0.052(9) 0.036(10) 0.104(13) 0.029(10) 0.017(9) 0.007(8)
C13 0.099(12) 0.061(12) 0.128(16) 0.052(12) 0.038(11) 0.017(10)
C14 0.111(13) 0.057(12) 0.078(12) 0.009(10) -0.007(11) 0.048(10)
C15 0.104(12) 0.029(9) 0.105(13) -0.011(9) 0.039(10) 0.019(9)
C16 0.049(10) 0.028(8) 0.040(9) 0.004(7) 0.005(8) 0.006(7)
C17 0.044(8) 0.071(12) 0.054(10) -0.010(9) 0.004(8) 0.002(8)
C18 0.071(10) 0.090(14) 0.070(11) -0.026(10) 0.007(9) -0.006(10)
C19 0.159(18) 0.14(2) 0.139(19) -0.053(17) -0.117(16) 0.080(17)
C20 0.075(11) 0.14(2) 0.112(15) -0.047(14) 0.034(11) -0.049(13)
C21 0.036(9) 0.040(10) 0.066(10) -0.013(9) 0.024(8) 0.010(8)
C22 0.050(9) 0.051(11) 0.085(12) 0.016(10) 0.036(9) 0.011(8)
C23 0.088(14) 0.16(2) 0.26(3) 0.13(2) 0.069(16) 0.081(15)
C24 0.068(12) 0.14(2) 0.17(2) -0.007(18) -0.001(13) 0.007(13)
C25 0.122(16) 0.17(2) 0.146(19) 0.002(17) 0.075(15) 0.085(16)
C26 0.045(9) 0.042(10) 0.049(10) -0.012(8) -0.002(8) 0.001(8)
C27 0.085(11) 0.075(13) 0.057(12) -0.033(10) 0.001(9) -0.006(10)
C28 0.61(8) 0.17(3) 0.09(2) -0.07(2) -0.09(3) -0.05(4)
C29 0.19(2) 0.23(3) 0.19(3) -0.15(3) 0.06(2) -0.15(2)
C30 0.121(19) 0.28(4) 0.46(6) -0.33(4) -0.03(3) 0.05(2)
C31 0.058(11) 0.090(14) 0.047(11) 0.005(10) 0.027(9) 0.005(10)
C32 0.044(10) 0.15(2) 0.065(12) 0.017(13) 0.025(9) 0.013(11)
C33 0.21(3) 0.56(7) 0.20(3) 0.17(4) 0.18(3) 0.27(4)
C34 0.25(4) 0.47(8) 0.31(5) -0.26(5) 0.20(4) -0.13(5)
C35 0.38(5) 0.14(3) 0.33(4) 0.08(3) 0.32(4) 0.08(3)
C36 0.026(7) 0.049(11) 0.060(11) 0.014(9) 0.009(7) 0.014(7)
C37 0.030(7) 0.032(9) 0.108(13) 0.006(9) -0.002(8) -0.008(7)
C38 0.056(9) 0.090(15) 0.092(13) 0.009(11) -0.009(9) -0.019(9)
C39 0.055(9) 0.076(13) 0.124(14) 0.042(11) 0.010(9) -0.033(9)
C40 0.088(12) 0.070(14) 0.131(16) -0.014(12) -0.018(11) 0.023(11)
C41 0.053(10) 0.076(14) 0.049(10) 0.015(10) 0.023(8) -0.012(10)
C42 0.092(13) 0.071(14) 0.084(13) 0.032(11) 0.040(11) 0.004(11)
C43 0.18(2) 0.18(3) 0.120(19) 0.087(19) 0.016(17) 0.02(2)
C44 0.17(2) 0.052(14) 0.20(2) 0.033(16) 0.072(18) -0.013(14)
C45 0.131(18) 0.15(2) 0.28(3) 0.12(2) 0.13(2) 0.045(17)
C46 0.048(10) 0.069(12) 0.042(10) 0.013(9) 0.017(8) 0.014(9)
C47 0.052(10) 0.081(14) 0.053(11) 0.013(10) -0.005(8) -0.002(9)
C48 0.045(10) 0.130(19) 0.145(18) -0.018(14) 0.006(10) 0.010(10)
C49 0.099(12) 0.085(15) 0.067(12) -0.011(11) -0.011(9) 0.009(11)
C50 0.123(15) 0.15(2) 0.063(12) 0.038(13) -0.024(11) -0.020(14)
C51 0.085(13) 0.070(13) 0.045(11) 0.004(9) 0.010(10) 0.032(10)
C52 0.111(14) 0.14(2) 0.048(11) 0.042(13) 0.015(11) 0.078(14)
C53 0.42(5) 0.25(4) 0.099(18) -0.10(2) -0.16(3) 0.26(4)
C54 0.14(2) 0.44(6) 0.29(4) 0.32(5) 0.08(2) 0.07(3)
C55 0.158(18) 0.13(2) 0.071(13) 0.008(13) -0.026(12) 0.083(16)
C56 0.051(11) 0.016(9) 0.120(15) 0.015(9) -0.006(10) -0.006(8)
C57 0.049(10) 0.056(12) 0.117(16) 0.002(11) 0.006(9) 0.010(9)
C58 0.036(9) 0.049(11) 0.182(18) -0.030(12) 0.007(10) -0.006(8)
C59 0.069(10) 0.032(10) 0.168(18) -0.034(11) -0.004(11) -0.002(8)
C60 0.124(15) 0.103(17) 0.082(14) -0.022(13) -0.006(12) 0.014(13)
C61 0.040(8) 0.007(7) 0.065(11) 0.009(8) 0.006(8) 0.000(6)
C62 0.061(10) 0.038(10) 0.089(12) -0.006(9) 0.004(9) 0.011(8)
C63 0.26(3) 0.17(3) 0.14(2) 0.052(19) 0.03(2) 0.16(2)
C64 0.144(11) 0.134(12) 0.166(12) -0.031(9) 0.003(9) 0.025(9)
C65 0.108(16) 0.080(16) 0.29(3) 0.013(19) 0.100(18) 0.043(13)
C66 0.029(8) 0.033(9) 0.068(12) -0.014(9) -0.013(8) 0.007(7)
C67 0.043(9) 0.049(11) 0.082(12) -0.013(9) 0.002(8) -0.015(8)
C68 0.085(14) 0.082(18) 0.28(3) -0.05(2) 0.001(16) 0.002(12)
C69 0.040(10) 0.14(2) 0.19(2) -0.071(17) -0.019(11) -0.022(11)
C70 0.17(2) 0.24(3) 0.094(17) -0.084(18) 0.021(15) -0.16(2)
C71 0.051(9) 0.038(10) 0.052(10) -0.001(8) 0.016(7) 0.003(8)
C72 0.055(10) 0.053(12) 0.146(17) 0.028(12) 0.043(11) -0.003(9)
C73 0.021(10) 0.27(4) 0.43(5) 0.22(3) 0.058(17) 0.031(15)
C74 0.25(3) 0.30(4) 0.21(3) -0.16(3) 0.18(3) -0.11(3)
C75 0.064(11) 0.103(18) 0.17(2) 0.030(15) 0.048(12) 0.000(11)
C76 0.039(8) 0.026(10) 0.047(9) 0.006(8) 0.009(7) 0.004(7)
C77 0.039(7) 0.024(9) 0.050(9) 0.000(7) 0.003(7) 0.008(7)
C78 0.047(8) 0.033(9) 0.055(9) -0.012(8) -0.006(8) -0.005(7)
C79 0.070(10) 0.027(10) 0.083(12) 0.007(9) -0.028(9) 0.024(8)
C80 0.053(9) 0.042(11) 0.087(12) -0.006(10) -0.020(9) -0.003(8)
C81 0.045(8) 0.033(10) 0.068(11) -0.024(9) -0.002(8) -0.005(8)
C82 0.054(8) 0.033(10) 0.055(10) 0.007(8) 0.011(7) 0.014(7)
C83 0.080(12) 0.038(12) 0.087(14) -0.010(11) 0.007(11) -0.001(10)
C91 0.088(12) 0.055(12) 0.112(15) 0.000(11) -0.002(11) -0.007(10)
C92 0.102(15) 0.091(17) 0.122(18) 0.002(14) 0.011(13) -0.013(13)
C93 0.063(10) 0.053(11) 0.068(11) 0.005(9) 0.011(9) 0.017(9)
C95 0.124(15) 0.056(12) 0.037(10) -0.002(9) 0.020(9) 0.045(11)
C96 0.076(12) 0.076(14) 0.123(18) 0.000(13) 0.003(12) -0.017(11)
C97 0.113(14) 0.16(2) 0.061(12) -0.027(14) 0.037(11) -0.001(14)
C101 0.30(3) 0.11(2) 0.119(19) -0.071(17) -0.14(2) 0.06(2)
C102 0.21(3) 0.20(3) 0.104(19) 0.076(19) 0.044(19) 0.01(2)
C103 0.19(2) 0.062(15) 0.072(15) -0.014(12) -0.042(16) 0.032(16)
C104 0.34(4) 0.11(2) 0.15(2) -0.08(2) -0.14(3) 0.14(3)
C105 0.16(3) 0.15(3) 0.44(7) -0.14(4) 0.04(4) 0.08(2)
C106 0.17(3) 0.27(5) 0.16(3) -0.07(3) 0.02(2) 0.06(3)
C107 0.067(14) 0.10(2) 0.22(3) -0.06(2) -0.010(17) -0.021(14)
C108 0.20(3) 0.15(3) 0.18(3) 0.00(2) 0.11(2) 0.01(2)
C109 0.115(19) 0.22(4) 0.50(6) -0.18(4) 0.11(3) -0.06(2)
Cr1 0.0457(11) 0.0281(12) 0.0543(13) 0.0026(10) 0.0125(9) 0.0012(9)
Ni1 0.0457(11) 0.0281(12) 0.0543(13) 0.0026(10) 0.0125(9) 0.0012(9)
Cr2 0.0313(11) 0.0353(14) 0.0494(14) 0.0119(11) 0.0106(10) 0.0036(10)
Cr3 0.0347(11) 0.0274(13) 0.0461(13) -0.0023(11) 0.0071(10) 0.0005(9)
Cr4 0.0389(12) 0.0371(14) 0.0569(15) 0.0019(12) 0.0162(10) 0.0016(10)
Cr5 0.0385(12) 0.0559(16) 0.0510(14) 0.0083(12) 0.0123(10) 0.0031(11)
Cr6 0.0569(14) 0.0406(15) 0.0678(17) 0.0181(13) 0.0282(12) 0.0076(12)
Cr7 0.0372(11) 0.0344(14) 0.0490(14) 0.0067(11) 0.0070(10) 0.0005(10)
Cr8 0.0374(10) 0.0281(12) 0.0488(12) 0.0022(10) 0.0055(9) 0.0051(9)
Ni8 0.0374(10) 0.0281(12) 0.0488(12) 0.0022(10) 0.0055(9) 0.0051(9)
F1 0.030(3) 0.029(4) 0.045(4) 0.008(3) 0.001(3) -0.004(3)
F2 0.034(3) 0.028(4) 0.042(4) 0.004(3) 0.006(3) 0.003(3)
F3 0.037(4) 0.027(4) 0.054(4) 0.003(4) 0.011(3) 0.000(3)
F4 0.034(4) 0.037(4) 0.051(4) 0.006(4) 0.017(3) 0.001(3)
F5 0.042(4) 0.042(5) 0.058(5) 0.011(4) 0.014(3) -0.004(3)
F6 0.044(4) 0.036(5) 0.053(5) 0.007(4) 0.009(3) 0.006(3)
F7 0.034(3) 0.025(4) 0.049(4) 0.004(3) 0.005(3) 0.003(3)
F8 0.038(4) 0.026(4) 0.040(4) -0.003(3) 0.007(3) 0.000(3)
N94 0.077(10) 0.054(10) 0.129(14) 0.027(10) 0.016(9) 0.003(8)
N110 0.073(9) 0.032(8) 0.088(11) -0.015(7) -0.016(8) 0.010(6)
O1 0.061(6) 0.043(6) 0.052(6) 0.021(5) 0.027(5) 0.007(5)
O2 0.041(5) 0.072(8) 0.063(7) 0.026(6) 0.022(5) 0.026(5)
O3 0.036(5) 0.021(6) 0.106(8) -0.014(6) -0.002(5) -0.006(4)
O4 0.045(6) 0.024(5) 0.079(7) -0.009(5) 0.022(5) -0.012(4)
O5 0.065(6) 0.049(7) 0.073(7) 0.026(6) 0.038(5) 0.024(5)
O6 0.055(6) 0.031(6) 0.055(6) 0.007(5) 0.028(5) -0.001(4)
O7 0.026(5) 0.076(8) 0.056(6) -0.017(5) 0.010(4) -0.001(5)
O8 0.035(5) 0.058(7) 0.041(6) -0.006(5) 0.005(4) 0.006(4)
O9 0.040(5) 0.042(6) 0.056(6) 0.000(5) 0.018(5) 0.009(5)
O10 0.040(5) 0.041(7) 0.077(7) 0.004(6) 0.018(5) 0.006(5)
O11 0.053(5) 0.042(6) 0.054(6) -0.005(5) 0.021(5) -0.012(5)
O12 0.054(6) 0.051(7) 0.060(6) -0.008(5) 0.018(5) -0.003(5)
O13 0.044(5) 0.063(7) 0.077(8) -0.006(6) 0.026(5) -0.002(5)
O14 0.051(6) 0.090(9) 0.046(6) 0.013(6) 0.019(5) 0.022(6)
O15 0.039(5) 0.032(6) 0.067(6) 0.007(5) 0.001(4) -0.004(4)
O16 0.039(5) 0.039(6) 0.068(7) 0.010(5) 0.009(5) -0.012(4)
O17 0.049(6) 0.073(9) 0.072(7) 0.027(6) 0.019(5) 0.016(6)
O18 0.087(7) 0.054(7) 0.098(8) 0.038(6) 0.047(7) 0.008(6)
O19 0.042(6) 0.060(7) 0.067(7) -0.012(5) 0.001(5) 0.012(5)
O20 0.057(6) 0.071(8) 0.046(6) 0.006(6) 0.000(5) 0.026(6)
O21 0.081(7) 0.066(8) 0.082(8) 0.038(6) 0.032(6) 0.035(6)
O22 0.060(6) 0.067(8) 0.044(6) 0.015(6) 0.008(5) 0.016(5)
O23 0.055(6) 0.039(7) 0.108(8) -0.008(6) 0.042(6) -0.007(5)
O24 0.039(5) 0.022(5) 0.070(6) 0.010(5) 0.011(5) -0.001(4)
O25 0.041(5) 0.050(7) 0.054(6) 0.003(5) 0.008(5) 0.011(4)
O26 0.047(5) 0.037(6) 0.064(7) 0.000(6) 0.012(5) 0.015(5)
O27 0.043(5) 0.042(6) 0.057(6) 0.003(5) 0.006(5) -0.008(5)
O28 0.032(5) 0.039(6) 0.056(7) -0.005(5) -0.001(5) -0.005(4)
O29 0.040(5) 0.042(7) 0.064(6) 0.003(5) 0.014(4) 0.014(5)
O30 0.055(6) 0.032(6) 0.090(8) 0.028(5) 0.032(5) 0.016(5)
O31 0.051(5) 0.019(5) 0.050(6) -0.004(5) 0.004(5) -0.002(4)
O32 0.055(5) 0.023(6) 0.043(6) -0.002(5) 0.001(4) -0.003(4)
O33 0.139(10) 0.037(7) 0.095(9) -0.022(7) -0.030(8) 0.012(7)
O34 0.127(9) 0.037(7) 0.134(11) -0.037(8) -0.055(9) 0.001(7)

loop_
_atom_type_symbol
_atom_type_description
_atom_type_scat_dispersion_real
_atom_type_scat_dispersion_imag
_atom_type_scat_source
C C 0.0033 0.0016 'International Tables Vol C Tables 4.2.6.8 and 6.1.1.4'
H H 0 0 'International Tables Vol C Tables 4.2.6.8 and 6.1.1.4'
N N 0.0061 0.0033 'International Tables Vol C Tables 4.2.6.8 and 6.1.1.4'
O O 0.0106 0.006 'International Tables Vol C Tables 4.2.6.8 and 6.1.1.4'
F F 0.0171 0.0103 'International Tables Vol C Tables 4.2.6.8 and 6.1.1.4'
Cr Cr 0.3209 0.6236 'International Tables Vol C Tables 4.2.6.8 and 6.1.1.4'
Ni Ni 0.3393 1.1124 'International Tables Vol C Tables 4.2.6.8 and 6.1.1.4'

loop_
_geom_angle_atom_site_label_1
_geom_angle_atom_site_label_2
_geom_angle_atom_site_label_3
_geom_angle
O2 C1 O1 125.1(12)
O2 C1 C2 119.1(13)
O1 C1 C2 115.8(12)
C5 C2 C3 108.4(14)
C5 C2 C4 111.7(17)
C3 C2 C4 109.9(14)
C5 C2 C1 110.1(13)
C3 C2 C1 109.4(14)
C4 C2 C1 107.3(12)
C2 C3 H3A 109.5
C2 C3 H3B 109.5
H3A C3 H3B 109.5
C2 C3 H3C 109.5
H3A C3 H3C 109.5
H3B C3 H3C 109.5
C2 C4 H4A 109.5
C2 C4 H4B 109.5
H4A C4 H4B 109.5
C2 C4 H4C 109.5
H4A C4 H4C 109.5
H4B C4 H4C 109.5
C2 C5 H5A 109.5
C2 C5 H5B 109.5
H5A C5 H5B 109.5
C2 C5 H5C 109.5
H5A C5 H5C 109.5
H5B C5 H5C 109.5
O3 C6 O4 124.8(12)
O3 C6 C7 118.4(13)
O4 C6 C7 116.8(14)
C8 C7 C6 110.9(17)
C8 C7 C9 115(2)
C6 C7 C9 110.8(13)
C8 C7 C10 108(3)
C6 C7 C10 105.8(18)
C9 C7 C10 105(2)
C7 C8 H8A 109.5
C7 C8 H8B 109.5
H8A C8 H8B 109.5
C7 C8 H8C 109.5
H8A C8 H8C 109.5
H8B C8 H8C 109.5
C7 C9 H9A 109.5
C7 C9 H9B 109.5
H9A C9 H9B 109.5
C7 C9 H9C 109.5
H9A C9 H9C 109.5
H9B C9 H9C 109.5
C7 C10 H10A 109.5
C7 C10 H10B 109.5
H10A C10 H10B 109.5
C7 C10 H10C 109.5
H10A C10 H10C 109.5
H10B C10 H10C 109.5
O6 C11 O5 127.6(13)
O6 C11 C12 117.7(14)
O5 C11 C12 114.5(13)
C15 C12 C14 110.6(12)
C15 C12 C13 112.2(14)
C14 C12 C13 110.4(13)
C15 C12 C11 110.4(13)
C14 C12 C11 105.7(12)
C13 C12 C11 107.2(11)
C12 C13 H13A 109.5
C12 C13 H13B 109.5
H13A C13 H13B 109.5
C12 C13 H13C 109.5
H13A C13 H13C 109.5
H13B C13 H13C 109.5
C12 C14 H14A 109.5
C12 C14 H14B 109.5
H14A C14 H14B 109.5
C12 C14 H14C 109.5
H14A C14 H14C 109.5
H14B C14 H14C 109.5
C12 C15 H15A 109.5
C12 C15 H15B 109.5
H15A C15 H15B 109.5
C12 C15 H15C 109.5
H15A C15 H15C 109.5
H15B C15 H15C 109.5
O8 C16 O7 126.5(12)
O8 C16 C17 116.0(12)
O7 C16 C17 117.5(12)
C18 C17 C20 110.7(14)
C18 C17 C19 109.0(14)
C20 C17 C19 111.3(15)
C18 C17 C16 110.1(11)
C20 C17 C16 110.2(12)
C19 C17 C16 105.4(13)
C17 C18 H18A 109.5
C17 C18 H18B 109.5
H18A C18 H18B 109.5
C17 C18 H18C 109.5
H18A C18 H18C 109.5
H18B C18 H18C 109.5
C17 C19 H19A 109.5
C17 C19 H19B 109.5
H19A C19 H19B 109.5
C17 C19 H19C 109.5
H19A C19 H19C 109.5
H19B C19 H19C 109.5
C17 C20 H20A 109.5
C17 C20 H20B 109.5
H20A C20 H20B 109.5
C17 C20 H20C 109.5
H20A C20 H20C 109.5
H20B C20 H20C 109.5
O10 C21 O9 126.2(11)
O10 C21 C22 117.8(12)
O9 C21 C22 115.9(14)
C25 C22 C23 116.4(16)
C25 C22 C21 108.0(13)
C23 C22 C21 113.1(12)
C25 C22 C24 107.5(15)
C23 C22 C24 102.5(16)
C21 C22 C24 108.9(13)
C22 C23 H23A 109.5
C22 C23 H23B 109.5
H23A C23 H23B 109.5
C22 C23 H23C 109.5
H23A C23 H23C 109.5
H23B C23 H23C 109.5
C22 C24 H24A 109.5
C22 C24 H24B 109.5
H24A C24 H24B 109.5
C22 C24 H24C 109.5
H24A C24 H24C 109.5
H24B C24 H24C 109.5
C22 C25 H25A 109.5
C22 C25 H25B 109.5
H25A C25 H25B 109.5
C22 C25 H25C 109.5
H25A C25 H25C 109.5
H25B C25 H25C 109.5
O12 C26 O11 127.3(13)
O12 C26 C27 116.3(14)
O11 C26 C27 116.2(14)
C30 C27 C29 119(2)
C30 C27 C28 99(2)
C29 C27 C28 102(2)
C30 C27 C26 112.3(14)
C29 C27 C26 113.6(14)
C28 C27 C26 108.7(17)
C27 C28 H28A 109.5
C27 C28 H28B 109.5
H28A C28 H28B 109.5
C27 C28 H28C 109.5
H28A C28 H28C 109.5
H28B C28 H28C 109.5
C27 C29 H29A 109.5
C27 C29 H29B 109.5
H29A C29 H29B 109.5
C27 C29 H29C 109.5
H29A C29 H29C 109.5
H29B C29 H29C 109.5
C27 C30 H30A 109.5
C27 C30 H30B 109.5
H30A C30 H30B 109.5
C27 C30 H30C 109.5
H30A C30 H30C 109.5
H30B C30 H30C 109.5
O14 C31 O13 123.1(12)
O14 C31 C32 123.3(16)
O13 C31 C32 113.6(15)
C33 C32 C35 119(2)
C33 C32 C34 109(3)
C35 C32 C34 99(3)
C33 C32 C31 116.1(16)
C35 C32 C31 108.8(19)
C34 C32 C31 103.6(15)
C32 C33 H33A 109.5
C32 C33 H33B 109.5
H33A C33 H33B 109.5
C32 C33 H33C 109.5
H33A C33 H33C 109.5
H33B C33 H33C 109.5
C32 C34 H34A 109.5
C32 C34 H34B 109.5
H34A C34 H34B 109.5
C32 C34 H34C 109.5
H34A C34 H34C 109.5
H34B C34 H34C 109.5
C32 C35 H35A 109.5
C32 C35 H35B 109.5
H35A C35 H35B 109.5
C32 C35 H35C 109.5
H35A C35 H35C 109.5
H35B C35 H35C 109.5
O15 C36 O16 123.7(13)
O15 C36 C37 120.0(13)
O16 C36 C37 116.2(13)
C36 C37 C38 109.8(12)
C36 C37 C40 107.0(10)
C38 C37 C40 110.9(13)
C36 C37 C39 105.9(12)
C38 C37 C39 113.3(10)
C40 C37 C39 109.6(13)
C37 C38 H38A 109.5
C37 C38 H38B 109.5
H38A C38 H38B 109.5
C37 C38 H38C 109.5
H38A C38 H38C 109.5
H38B C38 H38C 109.5
C37 C39 H39A 109.5
C37 C39 H39B 109.5
H39A C39 H39B 109.5
C37 C39 H39C 109.5
H39A C39 H39C 109.5
H39B C39 H39C 109.5
C37 C40 H40A 109.5
C37 C40 H40B 109.5
H40A C40 H40B 109.5
C37 C40 H40C 109.5
H40A C40 H40C 109.5
H40B C40 H40C 109.5
O17 C41 O18 124.4(13)
O17 C41 C42 122.6(14)
O18 C41 C42 112.9(16)
C41 C42 C44 110.7(14)
C41 C42 C45 108.5(16)
C44 C42 C45 113.3(18)
C41 C42 C43 104.2(15)
C44 C42 C43 111.0(18)
C45 C42 C43 108.7(17)
C42 C43 H43A 109.5
C42 C43 H43B 109.5
H43A C43 H43B 109.5
C42 C43 H43C 109.5
H43A C43 H43C 109.5
H43B C43 H43C 109.5
C42 C44 H44A 109.5
C42 C44 H44B 109.5
H44A C44 H44B 109.5
C42 C44 H44C 109.5
H44A C44 H44C 109.5
H44B C44 H44C 109.5
C42 C45 H45A 109.5
C42 C45 H45B 109.5
H45A C45 H45B 109.5
C42 C45 H45C 109.5
H45A C45 H45C 109.5
H45B C45 H45C 109.5
O19 C46 O20 124.6(14)
O19 C46 C47 118.6(14)
O20 C46 C47 116.7(13)
C48 C47 C46 110.0(13)
C48 C47 C49 112.3(15)
C46 C47 C49 110.4(12)
C48 C47 C50 111.9(14)
C46 C47 C50 105.7(13)
C49 C47 C50 106.3(14)
C47 C48 H48A 109.5
C47 C48 H48B 109.5
H48A C48 H48B 109.5
C47 C48 H48C 109.5
H48A C48 H48C 109.5
H48B C48 H48C 109.5
C47 C49 H49A 109.5
C47 C49 H49B 109.5
H49A C49 H49B 109.5
C47 C49 H49C 109.5
H49A C49 H49C 109.5
H49B C49 H49C 109.5
C47 C50 H50A 109.5
C47 C50 H50B 109.5
H50A C50 H50B 109.5
C47 C50 H50C 109.5
H50A C50 H50C 109.5
H50B C50 H50C 109.5
O22 C51 O21 125.6(14)
O22 C51 C52 117.3(16)
O21 C51 C52 117.1(16)
C54 C52 C55 109(2)
C54 C52 C53 104(2)
C55 C52 C53 111(2)
C54 C52 C51 113.3(18)
C55 C52 C51 111.4(14)
C53 C52 C51 107.1(17)
C52 C53 H53A 109.5
C52 C53 H53B 109.5
H53A C53 H53B 109.5
C52 C53 H53C 109.5
H53A C53 H53C 109.5
H53B C53 H53C 109.5
C52 C54 H54A 109.5
C52 C54 H54B 109.5
H54A C54 H54B 109.5
C52 C54 H54C 109.5
H54A C54 H54C 109.5
H54B C54 H54C 109.5
C52 C55 H55A 109.5
C52 C55 H55B 109.5
H55A C55 H55B 109.5
C52 C55 H55C 109.5
H55A C55 H55C 109.5
H55B C55 H55C 109.5
O23 C56 O24 126.5(15)
O23 C56 C57 120.6(14)
O24 C56 C57 112.8(15)
C59 C57 C58 109.0(14)
C59 C57 C56 108.7(13)
C58 C57 C56 111.3(14)
C59 C57 C60 108.6(15)
C58 C57 C60 109.0(14)
C56 C57 C60 110.1(14)
C57 C58 H58A 109.5
C57 C58 H58B 109.5
H58A C58 H58B 109.5
C57 C58 H58C 109.5
H58A C58 H58C 109.5
H58B C58 H58C 109.5
C57 C59 H59A 109.5
C57 C59 H59B 109.5
H59A C59 H59B 109.5
C57 C59 H59C 109.5
H59A C59 H59C 109.5
H59B C59 H59C 109.5
C57 C60 H60A 109.5
C57 C60 H60B 109.5
H60A C60 H60B 109.5
C57 C60 H60C 109.5
H60A C60 H60C 109.5
H60B C60 H60C 109.5
O26 C61 O25 126.4(12)
O26 C61 C62 115.3(14)
O25 C61 C62 118.3(13)
C64 C62 C65 115.3(17)
C64 C62 C61 108.7(13)
C65 C62 C61 109.5(13)
C64 C62 C63 107.4(18)
C65 C62 C63 106.1(16)
C61 C62 C63 109.7(14)
C62 C63 H63A 109.5
C62 C63 H63B 109.5
H63A C63 H63B 109.5
C62 C63 H63C 109.5
H63A C63 H63C 109.5
H63B C63 H63C 109.5
C62 C64 H64A 109.5
C62 C64 H64B 109.5
H64A C64 H64B 109.5
C62 C64 H64C 109.5
H64A C64 H64C 109.5
H64B C64 H64C 109.5
C62 C65 H65A 109.5
C62 C65 H65B 109.5
H65A C65 H65B 109.5
C62 C65 H65C 109.5
H65A C65 H65C 109.5
H65B C65 H65C 109.5
O28 C66 O27 125.6(12)
O28 C66 C67 118.4(14)
O27 C66 C67 115.9(14)
C70 C67 C69 120.3(15)
C70 C67 C66 114.1(13)
C69 C67 C66 107.2(13)
C70 C67 C68 106.4(17)
C69 C67 C68 102.6(14)
C66 C67 C68 104.6(13)
C67 C68 H68A 109.5
C67 C68 H68B 109.5
H68A C68 H68B 109.5
C67 C68 H68C 109.5
H68A C68 H68C 109.5
H68B C68 H68C 109.5
C67 C69 H69A 109.5
C67 C69 H69B 109.5
H69A C69 H69B 109.5
C67 C69 H69C 109.5
H69A C69 H69C 109.5
H69B C69 H69C 109.5
C67 C70 H70A 109.5
C67 C70 H70B 109.5
H70A C70 H70B 109.5
C67 C70 H70C 109.5
H70A C70 H70C 109.5
H70B C70 H70C 109.5
O30 C71 O29 126.3(12)
O30 C71 C72 120.0(13)
O29 C71 C72 113.5(13)
C73 C72 C75 115.4(17)
C73 C72 C71 109.9(14)
C75 C72 C71 107.8(14)
C73 C72 C74 109(2)
C75 C72 C74 107.9(18)
C71 C72 C74 106.2(14)
C72 C73 H73A 109.5
C72 C73 H73B 109.5
H73A C73 H73B 109.5
C72 C73 H73C 109.5
H73A C73 H73C 109.5
H73B C73 H73C 109.5
C72 C74 H74A 109.5
C72 C74 H74B 109.5
H74A C74 H74B 109.5
C72 C74 H74C 109.5
H74A C74 H74C 109.5
H74B C74 H74C 109.5
C72 C75 H75A 109.5
C72 C75 H75B 109.5
H75A C75 H75B 109.5
C72 C75 H75C 109.5
H75A C75 H75C 109.5
H75B C75 H75C 109.5
O32 C76 O31 127.1(12)
O32 C76 C77 116.5(12)
O31 C76 C77 116.4(12)
C78 C77 C82 119.6(12)
C78 C77 C76 119.2(12)
C82 C77 C76 121.2(12)
C77 C78 C79 120.1(13)
C77 C78 H78 120
C79 C78 H78 120
C80 C79 C78 120.7(13)
C80 C79 H79 119.7
C78 C79 H79 119.7
C81 C80 C79 120.5(13)
C81 C80 H80 119.7
C79 C80 H80 119.7
C80 C81 C82 118.1(13)
C80 C81 C83 122.2(14)
C82 C81 C83 119.6(14)
C77 C82 C81 121.0(12)
C77 C82 H82 119.5
C81 C82 H82 119.5
O34 C83 O33 126.3(16)
O34 C83 C81 115.9(16)
O33 C83 C81 117.7(16)
C92 C91 H91A 109.5
C92 C91 H91B 109.5
H91A C91 H91B 109.5
C92 C91 H91C 109.5
H91A C91 H91C 109.5
H91B C91 H91C 109.5
C93 C92 C91 117.2(16)
C93 C92 H92A 108
C91 C92 H92A 108
C93 C92 H92B 108
C91 C92 H92B 108
H92A C92 H92B 107.2
N94 C93 C92 116.2(14)
N94 C93 H93A 108.2
C92 C93 H93A 108.2
N94 C93 H93B 108.2
C92 C93 H93B 108.2
H93A C93 H93B 107.4
N94 C95 C96 118.9(14)
N94 C95 H95A 107.6
C96 C95 H95A 107.6
N94 C95 H95B 107.6
C96 C95 H95B 107.6
H95A C95 H95B 107
C95 C96 C97 113.9(15)
C95 C96 H96A 108.8
C97 C96 H96A 108.8
C95 C96 H96B 108.8
C97 C96 H96B 108.8
H96A C96 H96B 107.7
C96 C97 H97A 109.5
C96 C97 H97B 109.5
H97A C97 H97B 109.5
C96 C97 H97C 109.5
H97A C97 H97C 109.5
H97B C97 H97C 109.5
C103 C101 H10D 109.5
C103 C101 H10E 109.5
H10D C101 H10E 109.5
C103 C101 H10F 109.5
H10D C101 H10F 109.5
H10E C101 H10F 109.5
C103 C102 H10G 109.5
C103 C102 H10H 109.5
H10G C102 H10H 109.5
C103 C102 H10I 109.5
H10G C102 H10I 109.5
H10H C102 H10I 109.5
C102 C103 N110 105.1(17)
C102 C103 C101 114(2)
N110 C103 C101 110(2)
C102 C103 C104 115(3)
N110 C103 C104 104.4(18)
C101 C103 C104 107.0(18)
C105 C104 C103 112(3)
C105 C104 H10J 109.3
C103 C104 H10J 109.3
C105 C104 H10K 109.3
C103 C104 H10K 109.3
H10J C104 H10K 108
C106 C105 C104 114(3)
C106 C105 H10L 108.7
C104 C105 H10L 108.7
C106 C105 H10M 108.7
C104 C105 H10M 108.7
H10L C105 H10M 107.6
C105 C106 C107 104(3)
C105 C106 H10N 111
C107 C106 H10N 111
C105 C106 H10O 111
C107 C106 H10O 111
H10N C106 H10O 109
C109 C107 N110 117(2)
C109 C107 C106 119(2)
N110 C107 C106 107(2)
C109 C107 C108 106(3)
N110 C107 C108 102.3(16)
C106 C107 C108 103(2)
C107 C108 H10P 109.5
C107 C108 H10Q 109.5
H10P C108 H10Q 109.5
C107 C108 H10R 109.5
H10P C108 H10R 109.5
H10Q C108 H10R 109.5
C107 C109 H10S 109.5
C107 C109 H10T 109.5
H10S C109 H10T 109.5
C107 C109 H10U 109.5
H10S C109 H10U 109.5
H10T C109 H10U 109.5
F8 Cr1 O30 93.1(3)
F8 Cr1 O32 92.1(3)
O30 Cr1 O32 94.4(4)
F8 Cr1 O3 89.2(3)
O30 Cr1 O3 87.7(4)
O32 Cr1 O3 177.5(4)
F8 Cr1 F1 86.8(2)
O30 Cr1 F1 177.8(4)
O32 Cr1 F1 87.8(3)
O3 Cr1 F1 90.1(3)
F8 Cr1 O1 179.0(3)
O30 Cr1 O1 87.9(4)
O32 Cr1 O1 88.1(4)
O3 Cr1 O1 90.6(4)
F1 Cr1 O1 92.2(3)
F1 Cr2 F2 89.2(3)
F1 Cr2 O2 91.6(3)
F2 Cr2 O2 177.6(3)
F1 Cr2 O5 178.2(3)
F2 Cr2 O5 92.5(3)
O2 Cr2 O5 86.8(4)
F1 Cr2 O4 91.5(3)
F2 Cr2 O4 90.0(3)
O2 Cr2 O4 92.2(4)
O5 Cr2 O4 89.2(4)
F1 Cr2 O7 87.3(3)
F2 Cr2 O7 89.8(3)
O2 Cr2 O7 87.9(4)
O5 Cr2 O7 92.0(4)
O4 Cr2 O7 178.7(4)
F2 Cr3 F3 89.3(3)
F2 Cr3 O6 92.0(3)
F3 Cr3 O6 178.5(3)
F2 Cr3 O11 90.1(3)
F3 Cr3 O11 91.7(3)
O6 Cr3 O11 87.6(4)
F2 Cr3 O9 178.3(3)
F3 Cr3 O9 92.3(3)
O6 Cr3 O9 86.4(4)
O11 Cr3 O9 90.3(3)
F2 Cr3 O8 91.9(3)
F3 Cr3 O8 87.7(3)
O6 Cr3 O8 92.9(4)
O11 Cr3 O8 177.9(3)
O9 Cr3 O8 87.7(3)
F3 Cr4 F4 88.2(3)
F3 Cr4 O10 91.0(3)
F4 Cr4 O10 179.1(3)
F3 Cr4 O13 178.9(4)
F4 Cr4 O13 92.8(3)
O10 Cr4 O13 88.1(4)
F3 Cr4 O15 88.9(3)
F4 Cr4 O15 91.6(3)
O10 Cr4 O15 88.6(4)
O13 Cr4 O15 90.5(4)
F3 Cr4 O12 92.3(3)
F4 Cr4 O12 89.3(3)
O10 Cr4 O12 90.6(4)
O13 Cr4 O12 88.2(4)
O15 Cr4 O12 178.5(4)
F4 Cr5 F5 88.4(3)
F4 Cr5 O17 178.1(3)
F5 Cr5 O17 93.0(4)
F4 Cr5 O14 90.5(4)
F5 Cr5 O14 178.8(4)
O17 Cr5 O14 88.2(4)
F4 Cr5 O16 91.0(3)
F5 Cr5 O16 89.3(3)
O17 Cr5 O16 87.7(4)
O14 Cr5 O16 91.0(4)
F4 Cr5 O19 89.1(4)
F5 Cr5 O19 90.1(3)
O17 Cr5 O19 92.2(4)
O14 Cr5 O19 89.6(4)
O16 Cr5 O19 179.4(4)
F6 Cr6 F5 89.7(3)
F6 Cr6 O23 90.1(3)
F5 Cr6 O23 88.5(4)
F6 Cr6 O21 92.8(4)
F5 Cr6 O21 176.5(4)
O23 Cr6 O21 94.0(5)
F6 Cr6 O18 178.3(4)
F5 Cr6 O18 90.5(4)
O23 Cr6 O18 88.2(4)
O21 Cr6 O18 87.1(4)
F6 Cr6 O20 89.3(3)
F5 Cr6 O20 90.2(3)
O23 Cr6 O20 178.5(4)
O21 Cr6 O20 87.3(4)
O18 Cr6 O20 92.4(4)
F7 Cr7 F6 87.4(3)
F7 Cr7 O27 92.0(3)
F6 Cr7 O27 87.2(3)
F7 Cr7 O22 178.9(3)
F6 Cr7 O22 91.5(3)
O27 Cr7 O22 88.1(4)
F7 Cr7 O25 94.5(3)
F6 Cr7 O25 178.1(4)
O27 Cr7 O25 92.9(4)
O22 Cr7 O25 86.5(4)
F7 Cr7 O24 88.0(3)
F6 Cr7 O24 91.8(3)
O27 Cr7 O24 179.0(4)
O22 Cr7 O24 91.9(4)
O25 Cr7 O24 88.0(4)
O29 Cr8 F8 94.1(3)
O29 Cr8 F7 179.2(3)
F8 Cr8 F7 86.3(2)
O29 Cr8 O26 88.8(4)
F8 Cr8 O26 176.7(3)
F7 Cr8 O26 90.8(3)
O29 Cr8 O28 87.4(4)
F8 Cr8 O28 87.5(3)
F7 Cr8 O28 91.9(3)
O26 Cr8 O28 91.3(4)
O29 Cr8 O31 91.9(3)
F8 Cr8 O31 91.6(3)
F7 Cr8 O31 88.7(3)
O26 Cr8 O31 89.7(4)
O28 Cr8 O31 178.8(4)
Cr2 F1 Cr1 122.6(3)
Cr3 F2 Cr2 123.0(3)
Cr4 F3 Cr3 122.7(3)
Cr5 F4 Cr4 123.7(3)
Cr6 F5 Cr5 124.0(4)
Cr6 F6 Cr7 122.0(4)
Cr7 F7 Cr8 120.2(3)
Cr1 F8 Cr8 121.1(3)
C93 N94 C95 123.4(14)
C93 N94 H94A 106.5
C95 N94 H94A 106.5
C93 N94 H94B 106.5
C95 N94 H94B 106.5
H94A N94 H94B 106.5
C103 N110 C107 119.2(18)
C103 N110 H11A 107.5
C107 N110 H11A 107.5
C103 N110 H11B 107.5
C107 N110 H11B 107.5
H11A N110 H11B 107
C1 O1 Cr1 135.4(8)
C1 O2 Cr2 134.7(9)
C6 O3 Cr1 133.1(8)
C6 O4 Cr2 136.7(8)
C11 O5 Cr2 134.2(8)
C11 O6 Cr3 129.9(9)
C16 O7 Cr2 130.7(8)
C16 O8 Cr3 134.2(8)
C21 O9 Cr3 134.1(8)
C21 O10 Cr4 128.1(8)
C26 O11 Cr3 126.6(8)
C26 O12 Cr4 134.7(9)
C31 O13 Cr4 134.5(8)
C31 O14 Cr5 133.5(9)
C36 O15 Cr4 130.2(9)
C36 O16 Cr5 137.7(9)
C41 O17 Cr5 135.7(9)
C41 O18 Cr6 133.6(10)
C46 O19 Cr5 132.6(10)
C46 O20 Cr6 136.2(9)
C51 O21 Cr6 134.0(10)
C51 O22 Cr7 130.5(10)
C56 O23 Cr6 128.9(9)
C56 O24 Cr7 132.7(9)
C61 O25 Cr7 134.7(8)
C61 O26 Cr8 127.7(8)
C66 O27 Cr7 127.8(8)
C66 O28 Cr8 133.9(8)
C71 O29 Cr8 132.8(8)
C71 O30 Cr1 131.6(9)
C76 O31 Cr8 128.2(8)
C76 O32 Cr1 135.6(9)

loop_
_geom_bond_atom_site_label_1
_geom_bond_atom_site_label_2
_geom_bond_distance
C1 O2 1.216(14)
C1 O1 1.248(14)
C1 C2 1.512(18)
C2 C5 1.470(19)
C2 C3 1.50(2)
C2 C4 1.51(2)
C3 H3A 0.96
C3 H3B 0.96
C3 H3C 0.96
C4 H4A 0.96
C4 H4B 0.96
C4 H4C 0.96
C5 H5A 0.96
C5 H5B 0.96
C5 H5C 0.96
C6 O3 1.235(15)
C6 O4 1.267(14)
C6 C7 1.471(19)
C7 C8 1.48(3)
C7 C9 1.52(2)
C7 C10 1.51(4)
C8 H8A 0.96
C8 H8B 0.96
C8 H8C 0.96
C9 H9A 0.96
C9 H9B 0.96
C9 H9C 0.96
C10 H10A 0.96
C10 H10B 0.96
C10 H10C 0.96
C11 O6 1.213(15)
C11 O5 1.282(16)
C11 C12 1.577(19)
C12 C15 1.483(19)
C12 C14 1.544(19)
C12 C13 1.552(19)
C13 H13A 0.96
C13 H13B 0.96
C13 H13C 0.96
C14 H14A 0.96
C14 H14B 0.96
C14 H14C 0.96
C15 H15A 0.96
C15 H15B 0.96
C15 H15C 0.96
C16 O8 1.248(14)
C16 O7 1.259(13)
C16 C17 1.526(18)
C17 C18 1.492(18)
C17 C20 1.50(2)
C17 C19 1.53(2)
C18 H18A 0.96
C18 H18B 0.96
C18 H18C 0.96
C19 H19A 0.96
C19 H19B 0.96
C19 H19C 0.96
C20 H20A 0.96
C20 H20B 0.96
C20 H20C 0.96
C21 O10 1.252(16)
C21 O9 1.270(15)
C21 C22 1.506(18)
C22 C25 1.49(2)
C22 C23 1.49(2)
C22 C24 1.54(2)
C23 H23A 0.96
C23 H23B 0.96
C23 H23C 0.96
C24 H24A 0.96
C24 H24B 0.96
C24 H24C 0.96
C25 H25A 0.96
C25 H25B 0.96
C25 H25C 0.96
C26 O12 1.247(16)
C26 O11 1.260(15)
C26 C27 1.530(19)
C27 C30 1.39(2)
C27 C29 1.53(2)
C27 C28 1.52(3)
C28 H28A 0.96
C28 H28B 0.96
C28 H28C 0.96
C29 H29A 0.96
C29 H29B 0.96
C29 H29C 0.96
C30 H30A 0.96
C30 H30B 0.96
C30 H30C 0.96
C31 O14 1.239(17)
C31 O13 1.296(16)
C31 C32 1.51(2)
C32 C33 1.40(3)
C32 C35 1.43(3)
C32 C34 1.47(3)
C33 H33A 0.96
C33 H33B 0.96
C33 H33C 0.96
C34 H34A 0.96
C34 H34B 0.96
C34 H34C 0.96
C35 H35A 0.96
C35 H35B 0.96
C35 H35C 0.96
C36 O15 1.251(15)
C36 O16 1.281(14)
C36 C37 1.526(19)
C37 C38 1.533(18)
C37 C40 1.55(2)
C37 C39 1.571(18)
C38 H38A 0.96
C38 H38B 0.96
C38 H38C 0.96
C39 H39A 0.96
C39 H39B 0.96
C39 H39C 0.96
C40 H40A 0.96
C40 H40B 0.96
C40 H40C 0.96
C41 O17 1.242(18)
C41 O18 1.255(16)
C41 C42 1.49(2)
C42 C44 1.51(2)
C42 C45 1.54(2)
C42 C43 1.59(2)
C43 H43A 0.96
C43 H43B 0.96
C43 H43C 0.96
C44 H44A 0.96
C44 H44B 0.96
C44 H44C 0.96
C45 H45A 0.96
C45 H45B 0.96
C45 H45C 0.96
C46 O19 1.251(15)
C46 O20 1.264(16)
C46 C47 1.522(19)
C47 C48 1.509(18)
C47 C49 1.52(2)
C47 C50 1.53(2)
C48 H48A 0.96
C48 H48B 0.96
C48 H48C 0.96
C49 H49A 0.96
C49 H49B 0.96
C49 H49C 0.96
C50 H50A 0.96
C50 H50B 0.96
C50 H50C 0.96
C51 O22 1.217(17)
C51 O21 1.288(17)
C51 C52 1.52(2)
C52 C54 1.47(3)
C52 C55 1.50(2)
C52 C53 1.53(3)
C53 H53A 0.96
C53 H53B 0.96
C53 H53C 0.96
C54 H54A 0.96
C54 H54B 0.96
C54 H54C 0.96
C55 H55A 0.96
C55 H55B 0.96
C55 H55C 0.96
C56 O23 1.261(18)
C56 O24 1.260(15)
C56 C57 1.55(2)
C57 C59 1.49(2)
C57 C58 1.531(18)
C57 C60 1.55(2)
C58 H58A 0.96
C58 H58B 0.96
C58 H58C 0.96
C59 H59A 0.96
C59 H59B 0.96
C59 H59C 0.96
C60 H60A 0.96
C60 H60B 0.96
C60 H60C 0.96
C61 O26 1.242(14)
C61 O25 1.256(15)
C61 C62 1.511(18)
C62 C64 1.43(2)
C62 C65 1.48(2)
C62 C63 1.59(2)
C63 H63A 0.96
C63 H63B 0.96
C63 H63C 0.96
C64 H64A 0.96
C64 H64B 0.96
C64 H64C 0.96
C65 H65A 0.96
C65 H65B 0.96
C65 H65C 0.96
C66 O28 1.258(15)
C66 O27 1.279(16)
C66 C67 1.517(18)
C67 C70 1.44(2)
C67 C69 1.48(2)
C67 C68 1.59(3)
C68 H68A 0.96
C68 H68B 0.96
C68 H68C 0.96
C69 H69A 0.96
C69 H69B 0.96
C69 H69C 0.96
C70 H70A 0.96
C70 H70B 0.96
C70 H70C 0.96
C71 O30 1.235(15)
C71 O29 1.274(16)
C71 C72 1.538(18)
C72 C73 1.50(2)
C72 C75 1.52(2)
C72 C74 1.61(3)
C73 H73A 0.96
C73 H73B 0.96
C73 H73C 0.96
C74 H74A 0.96
C74 H74B 0.96
C74 H74C 0.96
C75 H75A 0.96
C75 H75B 0.96
C75 H75C 0.96
C76 O32 1.254(15)
C76 O31 1.267(14)
C76 C77 1.505(17)
C77 C78 1.356(16)
C77 C82 1.381(17)
C78 C79 1.380(17)
C78 H78 0.93
C79 C80 1.383(19)
C79 H79 0.93
C80 C81 1.358(18)
C80 H80 0.93
C81 C82 1.414(17)
C81 C83 1.54(2)
C82 H82 0.93
C83 O34 1.228(18)
C83 O33 1.241(18)
C91 C92 1.45(2)
C91 H91A 0.96
C91 H91B 0.96
C91 H91C 0.96
C92 C93 1.45(2)
C92 H92A 0.97
C92 H92B 0.97
C93 N94 1.436(17)
C93 H93A 0.97
C93 H93B 0.97
C95 N94 1.433(18)
C95 C96 1.45(2)
C95 H95A 0.97
C95 H95B 0.97
C96 C97 1.48(2)
C96 H96A 0.97
C96 H96B 0.97
C97 H97A 0.96
C97 H97B 0.96
C97 H97C 0.96
C101 C103 1.54(3)
C101 H10D 0.96
C101 H10E 0.96
C101 H10F 0.96
C102 C103 1.43(3)
C102 H10G 0.96
C102 H10H 0.96
C102 H10I 0.96
C103 N110 1.47(2)
C103 C104 1.59(3)
C104 C105 1.51(4)
C104 H10J 0.97
C104 H10K 0.97
C105 C106 1.49(5)
C105 H10L 0.97
C105 H10M 0.97
C106 C107 1.51(4)
C106 H10N 0.97
C106 H10O 0.97
C107 C109 1.40(3)
C107 N110 1.50(3)
C107 C108 1.57(3)
C108 H10P 0.96
C108 H10Q 0.96
C108 H10R 0.96
C109 H10S 0.96
C109 H10T 0.96
C109 H10U 0.96
Cr1 F8 1.910(6)
Cr1 O30 1.942(8)
Cr1 O32 1.967(8)
Cr1 O3 1.977(9)
Cr1 F1 1.977(6)
Cr1 O1 1.981(9)
Cr2 F1 1.922(6)
Cr2 F2 1.934(6)
Cr2 O2 1.949(9)
Cr2 O5 1.947(9)
Cr2 O4 1.952(9)
Cr2 O7 1.964(8)
Cr3 F2 1.922(6)
Cr3 F3 1.925(6)
Cr3 O6 1.941(9)
Cr3 O11 1.951(9)
Cr3 O9 1.957(8)
Cr3 O8 1.981(9)
Cr4 F3 1.921(6)
Cr4 F4 1.921(6)
Cr4 O10 1.951(9)
Cr4 O13 1.954(10)
Cr4 O15 1.971(9)
Cr4 O12 1.971(10)
Cr5 F4 1.919(7)
Cr5 F5 1.930(7)
Cr5 O17 1.937(11)
Cr5 O14 1.942(9)
Cr5 O16 1.947(9)
Cr5 O19 1.953(9)
Cr6 F6 1.920(6)
Cr6 F5 1.926(7)
Cr6 O23 1.934(11)
Cr6 O21 1.939(10)
Cr6 O18 1.959(10)
Cr6 O20 1.978(10)
Cr7 F7 1.915(6)
Cr7 F6 1.932(6)
Cr7 O27 1.941(9)
Cr7 O22 1.942(9)
Cr7 O25 1.940(9)
Cr7 O24 1.972(9)
Cr8 O29 1.957(9)
Cr8 F8 1.961(6)
Cr8 F7 1.976(6)
Cr8 O26 1.991(9)
Cr8 O28 2.004(9)
Cr8 O31 2.010(8)
N94 H94A 0.9
N94 H94B 0.9
N110 H11A 0.9
N110 H11B 0.9

loop_
_geom_hbond_atom_site_label_D
_geom_hbond_atom_site_label_H
_geom_hbond_atom_site_label_A
_geom_hbond_distance_DH
_geom_hbond_distance_HA
_geom_hbond_distance_DA
_geom_hbond_angle_DHA
_geom_hbond_site_symmetry_A
C93 H93B F3 0.97 2.53 3.417(16) 151.8 .
C95 H95A F2 0.97 2.54 3.228(16) 127.9 .
C95 H95A F3 0.97 2.61 3.464(17) 146.3 .
C95 H95B F5 0.97 2.51 3.375(18) 148 .
C95 H95B F6 0.97 2.58 3.203(16) 122.3 .
C101 H10E O33 0.96 2.64 3.34(2) 130 .
C102 H10G O34 0.96 2.64 3.37(3) 133.4 3_767
C106 H10O O34 0.97 2.52 3.25(4) 131.9 3_767
C108 H10R O34 0.96 2.54 3.32(3) 137.5 3_767
N94 H94B F1 0.9 2.02 2.914(15) 171.3 .
N94 H94B F8 0.9 2.42 2.894(14) 112.8 .
N94 H94A F7 0.9 2.03 2.920(14) 170.4 .
N110 H11A O34 0.9 1.82 2.701(16) 165.4 3_767
N110 H11B O33 0.9 1.81 2.691(16) 165.7 .
C93 H93B F3 0.97 2.53 3.417(16) 151.8 .
C95 H95A F2 0.97 2.54 3.228(16) 127.9 .
C95 H95A F3 0.97 2.61 3.464(17) 146.3 .
C95 H95B F5 0.97 2.51 3.375(18) 148 .
C95 H95B F6 0.97 2.58 3.203(16) 122.3 .
C101 H10E O33 0.96 2.64 3.34(2) 130 .
C102 H10G O34 0.96 2.64 3.37(3) 133.4 3_767
C106 H10O O34 0.97 2.52 3.25(4) 131.9 3_767
C108 H10R O34 0.96 2.54 3.32(3) 137.5 3_767
N94 H94A F7 0.9 2.03 2.920(14) 170.4 .
N94 H94B F1 0.9 2.02 2.914(15) 171.3 .
N94 H94B F8 0.9 2.42 2.894(14) 112.8 .
N110 H11A O34 0.9 1.82 2.701(16) 165.4 3_767
N110 H11B O33 0.9 1.81 2.691(16) 165.7 .
